data_7036010
loop_
_publ_author_name
'Zhang, Xingwen'
'Zhou, Zhengyang'
'Wu, Hongping'
'Pan, Shilie'
'Lei, Chen'
'Liu, Lu'
'Yang, Zhihua'

_publ_section_title
;
 An unusual density evolution between SrCdB2O5 polymorphs.
;
_journal_issue 36
_journal_name_full 'Dalton transactions (Cambridge, England : 2003)'
_journal_page_first 15823
_journal_page_last 15828
_journal_paper_doi 10.1039/c5dt00915d
_journal_volume 44
_journal_year 2015
_chemical_formula_sum 'B2 Cd O5 Sr'
_chemical_formula_weight 301.64
_chemical_name_systematic
; 
 ? 
;
_space_group_IT_number 15
_symmetry_cell_setting monoclinic
_symmetry_space_group_name_Hall '-C 2yc'
_symmetry_space_group_name_H-M 'C 1 2/c 1'
_atom_sites_solution_primary direct
_atom_sites_solution_secondary difmap
_audit_creation_method SHELXL-97
_audit_update_record
;
2014-08-14 deposited with the CCDC.
2015-07-30 downloaded from the CCDC.
;
_cell_angle_alpha 90.00
_cell_angle_beta 99.247(10)
_cell_angle_gamma 90.00
_cell_formula_units_Z 8
_cell_length_a 7.639(7)
_cell_length_b 10.183(10)
_cell_length_c 11.140(10)
_cell_measurement_reflns_used 1005
_cell_measurement_temperature 296(2)
_cell_measurement_theta_max 27.57
_cell_measurement_theta_min 3.36
_cell_volume 855.3(14)
_computing_cell_refinement 'Bruker SMART'
_computing_data_collection 'Bruker SMART'
_computing_data_reduction 'Bruker SAINT'
_computing_molecular_graphics 'Bruker SHELXTL'
_computing_publication_material 'Bruker SHELXTL'
_computing_structure_refinement 'SHELXL-97 (Sheldrick, 1997)'
_computing_structure_solution 'SHELXS-97 (Sheldrick, 1990)'
_diffrn_ambient_temperature 296(2)
_diffrn_measured_fraction_theta_full 0.995
_diffrn_measured_fraction_theta_max 0.995
_diffrn_measurement_device_type 'CCD area detector'
_diffrn_measurement_method 'phi and omega scans'
_diffrn_radiation_monochromator graphite
_diffrn_radiation_source 'fine-focus sealed tube'
_diffrn_radiation_type MoK\a
_diffrn_radiation_wavelength 0.71073
_diffrn_reflns_av_R_equivalents 0.0266
_diffrn_reflns_av_sigmaI/netI 0.0333
_diffrn_reflns_limit_h_max 9
_diffrn_reflns_limit_h_min -9
_diffrn_reflns_limit_k_max 13
_diffrn_reflns_limit_k_min -11
_diffrn_reflns_limit_l_max 14
_diffrn_reflns_limit_l_min -10
_diffrn_reflns_number 2569
_diffrn_reflns_theta_full 27.60
_diffrn_reflns_theta_max 27.60
_diffrn_reflns_theta_min 3.36
_exptl_absorpt_coefficient_mu 17.358
_exptl_absorpt_correction_T_max 0.7456
_exptl_absorpt_correction_T_min 0.5265
_exptl_absorpt_correction_type numerical
_exptl_crystal_density_diffrn 4.685
_exptl_crystal_density_method 'not measured'
_exptl_crystal_F_000 1088
_exptl_crystal_size_max 0.203
_exptl_crystal_size_mid 0.104
_exptl_crystal_size_min 0.072
_refine_diff_density_max 1.458
_refine_diff_density_min -0.708
_refine_diff_density_rms 0.194
_refine_ls_extinction_coef 0.00340(16)
_refine_ls_extinction_expression Fc^*^=kFc[1+0.001xFc^2^\l^3^/sin(2\q)]^-1/4^
_refine_ls_extinction_method SHELXL
_refine_ls_goodness_of_fit_ref 1.071
_refine_ls_matrix_type full
_refine_ls_number_parameters 84
_refine_ls_number_reflns 994
_refine_ls_number_restraints 0
_refine_ls_restrained_S_all 1.071
_refine_ls_R_factor_all 0.0316
_refine_ls_R_factor_gt 0.0242
_refine_ls_shift/su_max 0.001
_refine_ls_shift/su_mean 0.000
_refine_ls_structure_factor_coef Fsqd
_refine_ls_weighting_details 'calc w=1/[\s^2^(Fo^2^)+(0.0202P)^2^+6.5560P] where P=(Fo^2^+2Fc^2^)/3'
_refine_ls_weighting_scheme calc
_refine_ls_wR_factor_gt 0.0538
_refine_ls_wR_factor_ref 0.0569
_reflns_number_gt 843
_reflns_number_total 994
_reflns_threshold_expression >2sigma(I)
_cod_data_source_file c5dt00915d2.cif
_cod_data_source_block 1
_cod_depositor_comments
;
The following automatic conversions were performed:

'_symmetry_cell_setting' value 'Monoclinic' changed to 'monoclinic'
according to
/usr/data/users/saulius/crontab/automatic-downloads/rss-feeds/RSC/lib/dictionaries/cif_core.dic
dictionary named 'cif_core.dic' version 2.4.2 from 2011-04-26.

Automatic conversion script
Id: cif_fix_values 3271 2015-04-21 07:52:19Z andrius 

 Adding full bibliography for 7036010.cif.
;
_cod_original_cell_volume 855.2(14)
_cod_original_sg_symbol_H-M 'C2/c  '
_cod_database_code 7036010

loop_
_symmetry_equiv_pos_as_xyz
'x, y, z'
'-x, y, -z+1/2'
'x+1/2, y+1/2, z'
'-x+1/2, y+1/2, -z+1/2'
'-x, -y, -z'
'x, -y, z-1/2'
'-x+1/2, -y+1/2, -z'
'x+1/2, -y+1/2, z-1/2'

loop_
_atom_site_label
_atom_site_type_symbol
_atom_site_fract_x
_atom_site_fract_y
_atom_site_fract_z
_atom_site_U_iso_or_equiv
_atom_site_adp_type
_atom_site_occupancy
_atom_site_symmetry_multiplicity
_atom_site_calc_flag
_atom_site_refinement_flags
Sr1 Sr 1.0000 0.63224(7) 0.7500 0.00952(18) Uani 1 2 d S
Sr2 Sr 1.0000 0.81608(7) 0.2500 0.01038(18) Uani 1 2 d S
Cd1 Cd 0.83520(5) 0.90193(4) 0.55685(4) 0.01046(15) Uani 1 1 d .
B1 B 0.5923(8) 1.1370(6) 0.5046(6) 0.0107(12) Uani 1 1 d .
B2 B 0.7730(8) 0.9038(6) 0.8312(6) 0.0115(12) Uani 1 1 d .
O1 O 0.7174(5) 1.0952(4) 0.5962(3) 0.0133(8) Uani 1 1 d .
O2 O 0.7937(5) 0.8220(4) 0.7394(3) 0.0104(8) Uani 1 1 d .
O3 O 0.9396(5) 0.6963(4) 0.5234(3) 0.0127(8) Uani 1 1 d .
O4 O 0.8788(5) 0.9939(4) 0.3729(3) 0.0144(8) Uani 1 1 d .
O5 O 0.6120(5) 1.1168(4) 0.3806(3) 0.0130(8) Uani 1 1 d .

loop_
_atom_site_aniso_label
_atom_site_aniso_U_11
_atom_site_aniso_U_22
_atom_site_aniso_U_33
_atom_site_aniso_U_23
_atom_site_aniso_U_13
_atom_site_aniso_U_12
Sr1 0.0095(4) 0.0134(4) 0.0060(4) 0.000 0.0022(3) 0.000
Sr2 0.0087(4) 0.0107(4) 0.0116(4) 0.000 0.0012(3) 0.000
Cd1 0.0115(2) 0.0112(2) 0.0091(2) 0.00044(14) 0.00271(14) 0.00072(15)
B1 0.012(3) 0.006(3) 0.014(3) 0.000(2) 0.001(2) -0.003(2)
B2 0.011(3) 0.015(3) 0.009(3) -0.001(2) 0.000(2) 0.003(2)
O1 0.0107(19) 0.015(2) 0.013(2) -0.0013(15) -0.0015(15) 0.0021(16)
O2 0.0105(18) 0.013(2) 0.0086(19) -0.0002(14) 0.0050(14) 0.0003(15)
O3 0.0082(18) 0.019(2) 0.0111(19) -0.0029(16) 0.0013(15) 0.0030(16)
O4 0.019(2) 0.013(2) 0.0120(19) 0.0018(15) 0.0036(16) 0.0027(17)
O5 0.0099(19) 0.018(2) 0.012(2) 0.0040(15) 0.0043(15) 0.0044(16)

loop_
_atom_type_symbol
_atom_type_description
_atom_type_scat_dispersion_real
_atom_type_scat_dispersion_imag
_atom_type_scat_source
B B 0.0013 0.0007 'International Tables Vol C Tables 4.2.6.8 and 6.1.1.4'
O O 0.0106 0.0060 'International Tables Vol C Tables 4.2.6.8 and 6.1.1.4'
Sr Sr -1.5307 3.2498 'International Tables Vol C Tables 4.2.6.8 and 6.1.1.4'
Cd Cd -0.8075 1.2024 'International Tables Vol C Tables 4.2.6.8 and 6.1.1.4'

loop_
_geom_angle_atom_site_label_1
_geom_angle_atom_site_label_2
_geom_angle_atom_site_label_3
_geom_angle
_geom_angle_site_symmetry_1
_geom_angle_site_symmetry_3
O2 Sr1 O2 77.86(19) 2_756 .
O2 Sr1 O3 75.16(12) 2_756 2_756
O2 Sr1 O3 82.07(12) . 2_756
O2 Sr1 O3 82.07(12) 2_756 .
O2 Sr1 O3 75.16(12) . .
O3 Sr1 O3 150.66(18) 2_756 .
O2 Sr1 O1 123.31(12) 2_756 4_646
O2 Sr1 O1 71.14(13) . 4_646
O3 Sr1 O1 54.78(12) 2_756 4_646
O3 Sr1 O1 130.56(12) . 4_646
O2 Sr1 O1 71.14(13) 2_756 3_545
O2 Sr1 O1 123.31(12) . 3_545
O3 Sr1 O1 130.56(12) 2_756 3_545
O3 Sr1 O1 54.78(12) . 3_545
O1 Sr1 O1 163.30(18) 4_646 3_545
O2 Sr1 B1 77.63(14) 2_756 3_545
O2 Sr1 B1 100.87(15) . 3_545
O3 Sr1 B1 151.35(15) 2_756 3_545
O3 Sr1 B1 27.63(15) . 3_545
O1 Sr1 B1 153.19(15) 4_646 3_545
O1 Sr1 B1 27.41(14) 3_545 3_545
O2 Sr1 B1 100.87(15) 2_756 4_646
O2 Sr1 B1 77.63(14) . 4_646
O3 Sr1 B1 27.63(15) 2_756 4_646
O3 Sr1 B1 151.35(14) . 4_646
O1 Sr1 B1 27.41(15) 4_646 4_646
O1 Sr1 B1 153.19(14) 3_545 4_646
B1 Sr1 B1 178.1(2) 3_545 4_646
O2 Sr1 O5 144.64(11) 2_756 7_666
O2 Sr1 O5 120.57(12) . 7_666
O3 Sr1 O5 133.32(12) 2_756 7_666
O3 Sr1 O5 75.23(12) . 7_666
O1 Sr1 O5 91.98(12) 4_646 7_666
O1 Sr1 O5 73.64(12) 3_545 7_666
B1 Sr1 O5 69.64(14) 3_545 7_666
B1 Sr1 O5 112.09(14) 4_646 7_666
O2 Sr1 O5 120.57(12) 2_756 8_566
O2 Sr1 O5 144.64(11) . 8_566
O3 Sr1 O5 75.23(12) 2_756 8_566
O3 Sr1 O5 133.32(11) . 8_566
O1 Sr1 O5 73.64(12) 4_646 8_566
O1 Sr1 O5 91.98(12) 3_545 8_566
B1 Sr1 O5 112.09(14) 3_545 8_566
B1 Sr1 O5 69.64(14) 4_646 8_566
O5 Sr1 O5 63.35(16) 7_666 8_566
O2 Sr1 B2 166.25(14) 2_756 4_646
O2 Sr1 B2 100.07(16) . 4_646
O3 Sr1 B2 118.25(14) 2_756 4_646
O3 Sr1 B2 84.25(14) . 4_646
O1 Sr1 B2 67.63(15) 4_646 4_646
O1 Sr1 B2 99.60(16) 3_545 4_646
B1 Sr1 B2 89.53(16) 3_545 4_646
B1 Sr1 B2 91.86(17) 4_646 4_646
O5 Sr1 B2 26.95(14) 7_666 4_646
O5 Sr1 B2 68.74(14) 8_566 4_646
O2 Sr1 B2 100.07(16) 2_756 3_545
O2 Sr1 B2 166.25(14) . 3_545
O3 Sr1 B2 84.25(14) 2_756 3_545
O3 Sr1 B2 118.25(14) . 3_545
O1 Sr1 B2 99.60(15) 4_646 3_545
O1 Sr1 B2 67.63(15) 3_545 3_545
B1 Sr1 B2 91.86(17) 3_545 3_545
B1 Sr1 B2 89.53(16) 4_646 3_545
O5 Sr1 B2 68.74(14) 7_666 3_545
O5 Sr1 B2 26.95(14) 8_566 3_545
B2 Sr1 B2 85.1(2) 4_646 3_545
O4 Sr2 O4 88.74(19) 2_755 .
O4 Sr2 O5 112.14(14) 2_755 4_645
O4 Sr2 O5 139.04(13) . 4_645
O4 Sr2 O5 139.04(13) 2_755 3_545
O4 Sr2 O5 112.14(14) . 3_545
O5 Sr2 O5 75.28(19) 4_645 3_545
O4 Sr2 O2 141.63(12) 2_755 7_666
O4 Sr2 O2 88.28(13) . 7_666
O5 Sr2 O2 53.20(12) 4_645 7_666
O5 Sr2 O2 76.34(13) 3_545 7_666
O4 Sr2 O2 88.28(13) 2_755 8_565
O4 Sr2 O2 141.63(12) . 8_565
O5 Sr2 O2 76.34(13) 4_645 8_565
O5 Sr2 O2 53.20(12) 3_545 8_565
O2 Sr2 O2 116.34(18) 7_666 8_565
O4 Sr2 O1 77.21(14) 2_755 5_776
O4 Sr2 O1 74.98(13) . 5_776
O5 Sr2 O1 142.09(12) 4_645 5_776
O5 Sr2 O1 75.13(13) 3_545 5_776
O2 Sr2 O1 138.09(12) 7_666 5_776
O2 Sr2 O1 67.07(12) 8_565 5_776
O4 Sr2 O1 74.98(13) 2_755 6_575
O4 Sr2 O1 77.21(13) . 6_575
O5 Sr2 O1 75.13(13) 4_645 6_575
O5 Sr2 O1 142.09(12) 3_545 6_575
O2 Sr2 O1 67.07(12) 7_666 6_575
O2 Sr2 O1 138.09(12) 8_565 6_575
O1 Sr2 O1 140.72(17) 5_776 6_575
O4 Sr2 B2 130.31(15) 2_755 7_666
O4 Sr2 B2 112.81(16) . 7_666
O5 Sr2 B2 27.51(14) 4_645 7_666
O5 Sr2 B2 74.98(16) 3_545 7_666
O2 Sr2 B2 25.71(14) 7_666 7_666
O2 Sr2 B2 97.91(16) 8_565 7_666
O1 Sr2 B2 149.78(14) 5_776 7_666
O1 Sr2 B2 67.81(15) 6_575 7_666
O4 Sr2 B2 112.81(16) 2_755 8_565
O4 Sr2 B2 130.31(15) . 8_565
O5 Sr2 B2 74.98(16) 4_645 8_565
O5 Sr2 B2 27.51(14) 3_545 8_565
O2 Sr2 B2 97.91(16) 7_666 8_565
O2 Sr2 B2 25.71(14) 8_565 8_565
O1 Sr2 B2 67.81(15) 5_776 8_565
O1 Sr2 B2 149.78(15) 6_575 8_565
B2 Sr2 B2 87.3(2) 7_666 8_565
O4 Sr2 B1 88.68(15) 2_755 4_645
O4 Sr2 B1 143.24(14) . 4_645
O5 Sr2 B1 23.47(14) 4_645 4_645
O5 Sr2 B1 93.17(15) 3_545 4_645
O2 Sr2 B1 71.73(13) 7_666 4_645
O2 Sr2 B1 74.90(13) 8_565 4_645
O1 Sr2 B1 139.55(14) 5_776 4_645
O1 Sr2 B1 66.73(14) 6_575 4_645
B2 Sr2 B1 47.03(16) 7_666 4_645
B2 Sr2 B1 83.91(16) 8_565 4_645
O4 Sr2 B1 143.24(14) 2_755 3_545
O4 Sr2 B1 88.68(15) . 3_545
O5 Sr2 B1 93.17(15) 4_645 3_545
O5 Sr2 B1 23.47(14) 3_545 3_545
O2 Sr2 B1 74.90(13) 7_666 3_545
O2 Sr2 B1 71.73(13) 8_565 3_545
O1 Sr2 B1 66.73(14) 5_776 3_545
O1 Sr2 B1 139.55(14) 6_575 3_545
B2 Sr2 B1 83.91(16) 7_666 3_545
B2 Sr2 B1 47.03(16) 8_565 3_545
B1 Sr2 B1 114.1(2) 4_645 3_545
O1 Cd1 O2 91.24(15) . .
O1 Cd1 O3 175.64(14) . .
O2 Cd1 O3 85.43(14) . .
O1 Cd1 O4 86.40(15) . .
O2 Cd1 O4 177.32(13) . .
O3 Cd1 O4 97.00(14) . .
O1 Cd1 O3 94.91(15) . 7_666
O2 Cd1 O3 86.76(14) . 7_666
O3 Cd1 O3 82.13(14) . 7_666
O4 Cd1 O3 94.68(14) . 7_666
O1 Cd1 O4 85.56(15) . 5_776
O2 Cd1 O4 96.64(13) . 5_776
O3 Cd1 O4 97.60(14) . 5_776
O4 Cd1 O4 81.94(15) . 5_776
O3 Cd1 O4 176.56(13) 7_666 5_776
O1 Cd1 Sr1 132.01(11) . .
O2 Cd1 Sr1 43.23(10) . .
O3 Cd1 Sr1 45.66(10) . .
O4 Cd1 Sr1 138.62(10) . .
O3 Cd1 Sr1 96.16(11) 7_666 .
O4 Cd1 Sr1 86.02(10) 5_776 .
O1 Cd1 Sr2 46.42(11) . 5_776
O2 Cd1 Sr2 80.75(11) . 5_776
O3 Cd1 Sr2 135.35(10) . 5_776
O4 Cd1 Sr2 96.70(12) . 5_776
O3 Cd1 Sr2 138.47(9) 7_666 5_776
O4 Cd1 Sr2 43.15(9) 5_776 5_776
Sr1 Cd1 Sr2 101.07(7) . 5_776
O1 Cd1 Sr2 124.18(10) . .
O2 Cd1 Sr2 144.53(10) . .
O3 Cd1 Sr2 59.10(10) . .
O4 Cd1 Sr2 37.92(10) . .
O3 Cd1 Sr2 88.06(10) 7_666 .
O4 Cd1 Sr2 88.87(10) 5_776 .
Sr1 Cd1 Sr2 102.76(5) . .
Sr2 Cd1 Sr2 123.67(4) 5_776 .
O1 Cd1 Sr1 91.24(10) . 7_666
O2 Cd1 Sr1 125.66(11) . 7_666
O3 Cd1 Sr1 88.44(10) . 7_666
O4 Cd1 Sr1 55.72(11) . 7_666
O3 Cd1 Sr1 38.97(9) 7_666 7_666
O4 Cd1 Sr1 137.66(9) 5_776 7_666
Sr1 Cd1 Sr1 124.64(4) . 7_666
Sr2 Cd1 Sr1 133.47(3) 5_776 7_666
Sr2 Cd1 Sr1 58.67(6) . 7_666
O1 B1 O3 123.0(5) . 3_455
O1 B1 O5 120.9(5) . .
O3 B1 O5 116.0(5) 3_455 .
O1 B1 Sr1 62.4(3) . 3_455
O3 B1 Sr1 61.5(3) 3_455 3_455
O5 B1 Sr1 168.0(4) . 3_455
O1 B1 Sr2 147.0(4) . 3_455
O3 B1 Sr2 79.6(3) 3_455 3_455
O5 B1 Sr2 45.6(2) . 3_455
Sr1 B1 Sr2 138.5(2) 3_455 3_455
O2 B2 O4 126.8(6) . 6_576
O2 B2 O5 114.3(5) . 6_576
O4 B2 O5 118.7(5) 6_576 6_576
O2 B2 Sr2 59.1(3) . 7_666
O4 B2 Sr2 173.8(4) 6_576 7_666
O5 B2 Sr2 55.2(3) 6_576 7_666
O2 B2 Sr1 113.0(4) . 3_455
O4 B2 Sr1 82.1(3) 6_576 3_455
O5 B2 Sr1 69.6(3) 6_576 3_455
Sr2 B2 Sr1 93.81(18) 7_666 3_455
O2 B2 Sr1 35.2(2) . .
O4 B2 Sr1 114.0(4) 6_576 .
O5 B2 Sr1 118.5(4) 6_576 .
Sr2 B2 Sr1 71.81(15) 7_666 .
Sr1 B2 Sr1 148.1(2) 3_455 .
B1 O1 Cd1 112.8(4) . .
B1 O1 Sr1 90.2(3) . 3_455
Cd1 O1 Sr1 125.23(17) . 3_455
B1 O1 Sr2 140.8(4) . 5_776
Cd1 O1 Sr2 96.51(14) . 5_776
Sr1 O1 Sr2 93.64(14) 3_455 5_776
B2 O2 Cd1 120.7(4) . .
B2 O2 Sr1 126.5(3) . .
Cd1 O2 Sr1 98.24(14) . .
B2 O2 Sr2 95.1(3) . 7_666
Cd1 O2 Sr2 118.07(14) . 7_666
Sr1 O2 Sr2 96.85(14) . 7_666
B1 O3 Cd1 139.5(4) 3_545 .
B1 O3 Cd1 119.0(3) 3_545 7_666
Cd1 O3 Cd1 97.87(14) . 7_666
B1 O3 Sr1 90.8(3) 3_545 .
Cd1 O3 Sr1 94.83(13) . .
Cd1 O3 Sr1 105.74(15) 7_666 .
B2 O4 Cd1 116.8(4) 6_575 .
B2 O4 Cd1 103.3(3) 6_575 5_776
Cd1 O4 Cd1 98.06(15) . 5_776
B2 O4 Sr2 127.9(4) 6_575 .
Cd1 O4 Sr2 107.74(16) . .
Cd1 O4 Sr2 95.62(14) 5_776 .
B2 O4 Sr1 73.6(3) 6_575 7_666
Cd1 O4 Sr1 88.17(12) . 7_666
Cd1 O4 Sr1 173.77(16) 5_776 7_666
Sr2 O4 Sr1 82.41(12) . 7_666
B1 O5 B2 128.3(4) . 6_575
B1 O5 Sr2 111.0(3) . 3_455
B2 O5 Sr2 97.3(3) 6_575 3_455
B1 O5 Sr1 121.9(3) . 7_666
B2 O5 Sr1 83.4(3) 6_575 7_666
Sr2 O5 Sr1 110.69(15) 3_455 7_666

loop_
_geom_bond_atom_site_label_1
_geom_bond_atom_site_label_2
_geom_bond_distance
_geom_bond_site_symmetry_2
Sr1 O2 2.484(4) 2_756
Sr1 O2 2.484(4) .
Sr1 O3 2.576(4) 2_756
Sr1 O3 2.576(4) .
Sr1 O1 2.598(4) 4_646
Sr1 O1 2.598(4) 3_545
Sr1 B1 2.931(7) 3_545
Sr1 B1 2.931(7) 4_646
Sr1 O5 2.980(5) 7_666
Sr1 O5 2.980(5) 8_566
Sr1 B2 3.158(7) 4_646
Sr1 B2 3.158(6) 3_545
Sr2 O4 2.534(4) 2_755
Sr2 O4 2.534(4) .
Sr2 O5 2.562(4) 4_645
Sr2 O5 2.562(4) 3_545
Sr2 O2 2.667(4) 7_666
Sr2 O2 2.667(4) 8_565
Sr2 O1 2.688(4) 5_776
Sr2 O1 2.688(4) 6_575
Sr2 B2 3.094(7) 7_666
Sr2 B2 3.094(7) 8_565
Sr2 B1 3.351(7) 4_645
Sr2 B1 3.351(7) 3_545
Cd1 O1 2.236(4) .
Cd1 O2 2.259(4) .
Cd1 O3 2.292(4) .
Cd1 O4 2.325(4) .
Cd1 O3 2.367(4) 7_666
Cd1 O4 2.441(4) 5_776
Cd1 Sr2 3.686(2) 5_776
Cd1 Sr1 3.943(3) 7_666
B1 O1 1.349(7) .
B1 O3 1.359(7) 3_455
B1 O5 1.429(8) .
B1 Sr1 2.931(7) 3_455
B1 Sr2 3.351(7) 3_455
B2 O2 1.348(7) .
B2 O4 1.354(7) 6_576
B2 O5 1.441(8) 6_576
B2 Sr2 3.094(7) 7_666
B2 Sr1 3.158(6) 3_455
O1 Sr1 2.598(4) 3_455
O1 Sr2 2.688(4) 5_776
O2 Sr2 2.667(4) 7_666
O3 B1 1.359(7) 3_545
O3 Cd1 2.367(4) 7_666
O4 B2 1.354(7) 6_575
O4 Cd1 2.441(4) 5_776
O4 Sr1 3.260(5) 7_666
O5 B2 1.441(8) 6_575
O5 Sr2 2.562(4) 3_455
O5 Sr1 2.980(5) 7_666
